data_7033620
loop_
_publ_author_name
'Fischer, Paul J.'
'Weberg, Alexander B.'
'Bohrmann, Trent D.'
'Xu, Hanyue'
'Young, Victor G.'

_publ_section_title
;
 Group VI metal complexes of tris(diphenylphosphinomethyl)phenylborate:
 modulation of ligand donation via coordination of M(CO)3 units at the
 borate phenyl substituent.
;
_journal_issue 8
_journal_name_full 'Dalton transactions (Cambridge, England : 2003)'
_journal_page_first 3737
_journal_page_last 3744
_journal_paper_doi 10.1039/c4dt03857f
_journal_volume 44
_journal_year 2015
_chemical_formula_moiety 'C48 H41 B O3 P3 W, C8 H20 N'
_chemical_formula_sum 'C56 H61 B N O3 P3 W'
_chemical_formula_weight 1083.62
_chemical_melting_point 575(2)
_chemical_name_common 14131b
_chemical_name_systematic '[Et4N][W(CO)3(PhBP3)]'
_chemical_properties_physical 'Air-sensitive, Moisture-sensitive'
_space_group_crystal_system orthorhombic
_space_group_IT_number 61
_space_group_name_Hall '-P 2ac 2ab'
_space_group_name_H-M_alt 'P b c a'
_symmetry_space_group_name_Hall '-P 2ac 2ab'
_symmetry_space_group_name_H-M 'P b c a'
_atom_sites_solution_hydrogens geom
_audit_creation_method SHELXL-2014
_audit_update_record
;
2014-12-15 deposited with the CCDC.
2015-01-12 downloaded from the CCDC.
;
_cell_angle_alpha 90
_cell_angle_beta 90
_cell_angle_gamma 90
_cell_formula_units_Z 8
_cell_length_a 21.808(3)
_cell_length_b 20.261(3)
_cell_length_c 22.172(3)
_cell_measurement_reflns_used 2798
_cell_measurement_temperature 123(2)
_cell_measurement_theta_max 27.46
_cell_measurement_theta_min 3.08
_cell_volume 9797(2)
_computing_cell_refinement 'Bruker SAINT'
_computing_data_collection 'Bruker APEX2'
_computing_data_reduction 'Bruker SAINT'
_computing_molecular_graphics 'Bruker SHELXTL'
_computing_publication_material 'Bruker SHELXTL'
_computing_structure_refinement 'SHELXL-2014 (Sheldrick, 2014)'
_computing_structure_solution 'SHELXS-97 (Sheldrick, 2008)'
_diffrn_ambient_temperature 123(2)
_diffrn_measured_fraction_theta_full 1.000
_diffrn_measured_fraction_theta_max 0.999
_diffrn_measurement_device_type 'Bruker APEX-II CCD'
_diffrn_measurement_method '\f and \w scans'
_diffrn_radiation_type MoK\a
_diffrn_radiation_wavelength 0.71073
_diffrn_reflns_av_R_equivalents 0.0620
_diffrn_reflns_av_unetI/netI 0.0330
_diffrn_reflns_Laue_measured_fraction_full 1.000
_diffrn_reflns_Laue_measured_fraction_max 0.999
_diffrn_reflns_limit_h_max 28
_diffrn_reflns_limit_h_min -28
_diffrn_reflns_limit_k_max 26
_diffrn_reflns_limit_k_min -26
_diffrn_reflns_limit_l_max 28
_diffrn_reflns_limit_l_min -28
_diffrn_reflns_number 106009
_diffrn_reflns_point_group_measured_fraction_full 1.000
_diffrn_reflns_point_group_measured_fraction_max 0.999
_diffrn_reflns_theta_full 25.242
_diffrn_reflns_theta_max 27.472
_diffrn_reflns_theta_min 1.651
_diffrn_source 'sealed tube'
_exptl_absorpt_coefficient_mu 2.502
_exptl_absorpt_correction_T_max 0.7924
_exptl_absorpt_correction_T_min 0.5427
_exptl_absorpt_correction_type multi-scan
_exptl_absorpt_process_details 'SADABS 2014/1 (Sheldrick, 2014)'
_exptl_crystal_colour colourless
_exptl_crystal_density_diffrn 1.469
_exptl_crystal_description Plate
_exptl_crystal_F_000 4416
_exptl_crystal_size_max 0.350
_exptl_crystal_size_mid 0.150
_exptl_crystal_size_min 0.080
_refine_diff_density_max 2.196
_refine_diff_density_min -0.761
_refine_diff_density_rms 0.105
_refine_ls_extinction_method none
_refine_ls_goodness_of_fit_ref 1.034
_refine_ls_hydrogen_treatment constr
_refine_ls_matrix_type full
_refine_ls_number_parameters 590
_refine_ls_number_reflns 11217
_refine_ls_number_restraints 0
_refine_ls_restrained_S_all 1.034
_refine_ls_R_factor_all 0.0475
_refine_ls_R_factor_gt 0.0305
_refine_ls_shift/su_max 0.002
_refine_ls_shift/su_mean 0.000
_refine_ls_structure_factor_coef Fsqd
_refine_ls_weighting_details 'w=1/[\s^2^(Fo^2^)+(0.0276P)^2^+18.9537P] where P=(Fo^2^+2Fc^2^)/3'
_refine_ls_weighting_scheme calc
_refine_ls_wR_factor_gt 0.0665
_refine_ls_wR_factor_ref 0.0738
_reflns_Friedel_coverage 0.000
_reflns_number_gt 8645
_reflns_number_total 11217
_reflns_threshold_expression 'I > 2\s(I)'
_cod_data_source_file c4dt03857f2.cif
_cod_data_source_block 14131B
_cod_depositor_comments
;
The following automatic conversions were performed:

'_chemical_melting_point' value '573-577' was changed to '575(2)' -
the average value was taken and precision was estimated.

Automatic conversion script
Id: cif_fix_values 2935 2014-11-11 08:27:57Z andrius 

 Adding full bibliography for 7033620--7033630.cif.
;
_cod_original_cell_volume 9797(3)
_cod_database_code 7033620
_shelx_space_group_comment
;
The symmetry employed for this shelxl refinement is uniquely defined
by the following loop, which should always be used as a source of
symmetry information in preference to the above space-group names.
They are only intended as comments.
;
_shelx_estimated_absorpt_t_min 0.475
_shelx_estimated_absorpt_t_max 0.825

loop_
_space_group_symop_operation_xyz
'x, y, z'
'x+1/2, -y+1/2, -z'
'-x, y+1/2, -z+1/2'
'-x+1/2, -y, z+1/2'
'-x, -y, -z'
'-x-1/2, y-1/2, z'
'x, -y-1/2, z-1/2'
'x-1/2, y, -z-1/2'

loop_
_atom_site_label
_atom_site_type_symbol
_atom_site_fract_x
_atom_site_fract_y
_atom_site_fract_z
_atom_site_U_iso_or_equiv
_atom_site_adp_type
_atom_site_occupancy
_atom_site_site_symmetry_order
_atom_site_calc_flag
_atom_site_refinement_flags_posn
_atom_site_refinement_flags_adp
W1 W 0.20846(2) 0.34730(2) 0.13806(2) 0.01545(4) Uani 1 1 d . .
P1 P 0.19711(4) 0.22310(4) 0.13149(4) 0.01758(17) Uani 1 1 d . .
P2 P 0.25390(4) 0.33125(4) 0.03345(4) 0.01733(17) Uani 1 1 d . .
P3 P 0.31746(4) 0.32244(4) 0.17257(4) 0.01722(17) Uani 1 1 d . .
C1 C 0.12657(17) 0.36790(18) 0.10701(16) 0.0251(8) Uani 1 1 d . .
O1 O 0.07853(12) 0.38544(15) 0.09010(12) 0.0373(7) Uani 1 1 d . .
C2 C 0.17169(16) 0.35155(17) 0.21935(15) 0.0220(7) Uani 1 1 d . .
O2 O 0.14704(13) 0.35718(14) 0.26558(11) 0.0358(7) Uani 1 1 d . .
C3 C 0.21576(16) 0.44359(18) 0.14549(15) 0.0229(7) Uani 1 1 d . .
O3 O 0.21537(13) 0.50092(12) 0.15239(13) 0.0347(6) Uani 1 1 d . .
B1 B 0.32251(17) 0.21637(19) 0.08296(17) 0.0182(7) Uani 1 1 d . .
C4 C 0.25450(15) 0.18035(16) 0.08607(15) 0.0192(7) Uani 1 1 d . .
H4A H 0.2599 0.1353 0.1025 0.023 Uiso 1 1 calc R U
H4B H 0.2385 0.1759 0.0445 0.023 Uiso 1 1 calc R U
C5 C 0.19976(15) 0.17440(17) 0.20182(15) 0.0205(7) Uani 1 1 d . .
C6 C 0.18422(17) 0.10745(18) 0.19997(17) 0.0290(8) Uani 1 1 d . .
H6A H 0.1685 0.0890 0.1637 0.035 Uiso 1 1 calc R U
C7 C 0.19146(18) 0.06789(18) 0.24999(19) 0.0341(9) Uani 1 1 d . .
H7A H 0.1804 0.0226 0.2480 0.041 Uiso 1 1 calc R U
C8 C 0.21476(18) 0.09373(19) 0.30312(19) 0.0345(9) Uani 1 1 d . .
H8A H 0.2205 0.0662 0.3373 0.041 Uiso 1 1 calc R U
C9 C 0.22948(19) 0.1595(2) 0.30590(18) 0.0342(9) Uani 1 1 d . .
H9A H 0.2454 0.1776 0.3422 0.041 Uiso 1 1 calc R U
C10 C 0.22116(17) 0.19992(18) 0.25565(16) 0.0268(8) Uani 1 1 d . .
H10A H 0.2303 0.2457 0.2585 0.032 Uiso 1 1 calc R U
C11 C 0.12152(16) 0.19707(17) 0.10319(17) 0.0251(8) Uani 1 1 d . .
C12 C 0.11267(19) 0.1636(2) 0.04984(18) 0.0360(10) Uani 1 1 d . .
H12A H 0.1470 0.1519 0.0257 0.043 Uiso 1 1 calc R U
C13 C 0.0535(2) 0.1466(2) 0.0308(2) 0.0488(12) Uani 1 1 d . .
H13A H 0.0477 0.1242 -0.0065 0.059 Uiso 1 1 calc R U
C14 C 0.0036(2) 0.1625(2) 0.0660(2) 0.0507(13) Uani 1 1 d . .
H14A H -0.0366 0.1509 0.0533 0.061 Uiso 1 1 calc R U
C15 C 0.0122(2) 0.1950(3) 0.1195(3) 0.0570(14) Uani 1 1 d . .
H15A H -0.0222 0.2051 0.1442 0.068 Uiso 1 1 calc R U
C16 C 0.07006(18) 0.2133(2) 0.1379(2) 0.0442(11) Uani 1 1 d . .
H16A H 0.0751 0.2371 0.1744 0.053 Uiso 1 1 calc R U
C17 C 0.32242(15) 0.28058(16) 0.03514(15) 0.0187(7) Uani 1 1 d . .
H17A H 0.3296 0.2634 -0.0061 0.022 Uiso 1 1 calc R U
H17B H 0.3576 0.3093 0.0454 0.022 Uiso 1 1 calc R U
C18 C 0.20474(15) 0.29109(17) -0.02371(14) 0.0200(7) Uani 1 1 d . .
C19 C 0.22399(16) 0.23773(17) -0.05890(15) 0.0239(8) Uani 1 1 d . .
H19A H 0.2638 0.2199 -0.0529 0.029 Uiso 1 1 calc R U
C20 C 0.18583(18) 0.21033(18) -0.10253(16) 0.0283(8) Uani 1 1 d . .
H20A H 0.1999 0.1745 -0.1264 0.034 Uiso 1 1 calc R U
C21 C 0.12769(17) 0.23509(19) -0.11116(16) 0.0301(9) Uani 1 1 d . .
H21A H 0.1016 0.2164 -0.1409 0.036 Uiso 1 1 calc R U
C22 C 0.10774(17) 0.2870(2) -0.07640(17) 0.0337(9) Uani 1 1 d . .
H22A H 0.0675 0.3039 -0.0820 0.040 Uiso 1 1 calc R U
C23 C 0.14566(16) 0.31495(19) -0.03334(16) 0.0278(8) Uani 1 1 d . .
H23A H 0.1311 0.3510 -0.0100 0.033 Uiso 1 1 calc R U
C24 C 0.27705(15) 0.40591(17) -0.00878(15) 0.0204(7) Uani 1 1 d . .
C25 C 0.32739(17) 0.40480(19) -0.04722(17) 0.0301(9) Uani 1 1 d . .
H25A H 0.3485 0.3644 -0.0540 0.036 Uiso 1 1 calc R U
C26 C 0.34732(19) 0.4619(2) -0.07587(19) 0.0381(10) Uani 1 1 d . .
H26A H 0.3822 0.4606 -0.1016 0.046 Uiso 1 1 calc R U
C27 C 0.3164(2) 0.5205(2) -0.06693(18) 0.0368(10) Uani 1 1 d . .
H27A H 0.3299 0.5596 -0.0865 0.044 Uiso 1 1 calc R U
C28 C 0.2661(2) 0.52211(19) -0.02964(17) 0.0349(9) Uani 1 1 d . .
H28A H 0.2445 0.5623 -0.0237 0.042 Uiso 1 1 calc R U
C29 C 0.24669(18) 0.46521(17) -0.00065(16) 0.0272(8) Uani 1 1 d . .
H29A H 0.2120 0.4669 0.0252 0.033 Uiso 1 1 calc R U
C30 C 0.34452(15) 0.24049(16) 0.15165(15) 0.0198(7) Uani 1 1 d . .
H30A H 0.3899 0.2400 0.1535 0.024 Uiso 1 1 calc R U
H30B H 0.3292 0.2082 0.1816 0.024 Uiso 1 1 calc R U
C31 C 0.37962(16) 0.37660(17) 0.14449(15) 0.0217(7) Uani 1 1 d . .
C32 C 0.44125(17) 0.35869(19) 0.14741(18) 0.0304(9) Uani 1 1 d . .
H32A H 0.4522 0.3178 0.1655 0.036 Uiso 1 1 calc R U
C33 C 0.48700(18) 0.3993(2) 0.1245(2) 0.0367(10) Uani 1 1 d . .
H33A H 0.5287 0.3858 0.1269 0.044 Uiso 1 1 calc R U
C34 C 0.47236(18) 0.4590(2) 0.09836(18) 0.0345(9) Uani 1 1 d . .
H34A H 0.5037 0.4865 0.0823 0.041 Uiso 1 1 calc R U
C35 C 0.41200(18) 0.4783(2) 0.09571(18) 0.0344(9) Uani 1 1 d . .
H35A H 0.4016 0.5196 0.0783 0.041 Uiso 1 1 calc R U
C36 C 0.36608(17) 0.43759(17) 0.11842(17) 0.0269(8) Uani 1 1 d . .
H36A H 0.3246 0.4516 0.1161 0.032 Uiso 1 1 calc R U
C37 C 0.33062(15) 0.33233(16) 0.25411(15) 0.0197(7) Uani 1 1 d . .
C38 C 0.36222(18) 0.28756(19) 0.28982(16) 0.0315(9) Uani 1 1 d . .
H38A H 0.3786 0.2487 0.2721 0.038 Uiso 1 1 calc R U
C39 C 0.37021(19) 0.2989(2) 0.35132(17) 0.0372(10) Uani 1 1 d . .
H39A H 0.3909 0.2669 0.3752 0.045 Uiso 1 1 calc R U
C40 C 0.34865(17) 0.35575(19) 0.37815(16) 0.0289(8) Uani 1 1 d . .
H40A H 0.3560 0.3644 0.4196 0.035 Uiso 1 1 calc R U
C41 C 0.31599(17) 0.39989(18) 0.34304(16) 0.0275(8) Uani 1 1 d . .
H41A H 0.2998 0.4388 0.3609 0.033 Uiso 1 1 calc R U
C42 C 0.30662(16) 0.38815(16) 0.28224(15) 0.0218(7) Uani 1 1 d . .
H42A H 0.2833 0.4188 0.2592 0.026 Uiso 1 1 calc R U
C43 C 0.37389(15) 0.16507(15) 0.05579(14) 0.0176(7) Uani 1 1 d . .
C44 C 0.36582(16) 0.09691(16) 0.05029(15) 0.0218(7) Uani 1 1 d . .
H44A H 0.3300 0.0774 0.0670 0.026 Uiso 1 1 calc R U
C45 C 0.40817(16) 0.05669(17) 0.02132(16) 0.0243(8) Uani 1 1 d . .
H45A H 0.4010 0.0105 0.0188 0.029 Uiso 1 1 calc R U
C46 C 0.46070(16) 0.08337(17) -0.00392(15) 0.0232(7) Uani 1 1 d . .
H46A H 0.4889 0.0561 -0.0250 0.028 Uiso 1 1 calc R U
C47 C 0.47155(16) 0.15014(18) 0.00200(16) 0.0247(7) Uani 1 1 d . .
H47A H 0.5079 0.1690 -0.0141 0.030 Uiso 1 1 calc R U
C48 C 0.42910(16) 0.18960(17) 0.03157(17) 0.0257(8) Uani 1 1 d . .
H48A H 0.4377 0.2353 0.0357 0.031 Uiso 1 1 calc R U
N1 N 0.49368(15) 0.03596(19) 0.20267(15) 0.0407(9) Uani 1 1 d . .
C49 C 0.50720(19) 0.0397(2) 0.13538(18) 0.0419(11) Uani 1 1 d . .
H49A H 0.4890 0.0007 0.1155 0.050 Uiso 1 1 calc R U
H49B H 0.4868 0.0794 0.1187 0.050 Uiso 1 1 calc R U
C50 C 0.5746(2) 0.0427(2) 0.1195(2) 0.0454(11) Uani 1 1 d . .
H50A H 0.5792 0.0475 0.0757 0.068 Uiso 1 1 calc R U
H50B H 0.5948 0.0020 0.1327 0.068 Uiso 1 1 calc R U
H50C H 0.5935 0.0806 0.1398 0.068 Uiso 1 1 calc R U
C51 C 0.5174(2) 0.0966(2) 0.2350(2) 0.0468(12) Uani 1 1 d . .
H51A H 0.5625 0.0977 0.2309 0.056 Uiso 1 1 calc R U
H51B H 0.5079 0.0920 0.2785 0.056 Uiso 1 1 calc R U
C52 C 0.4918(3) 0.1622(3) 0.2132(2) 0.0631(16) Uani 1 1 d . .
H52A H 0.5123 0.1984 0.2345 0.095 Uiso 1 1 calc R U
H52B H 0.4476 0.1639 0.2212 0.095 Uiso 1 1 calc R U
H52C H 0.4990 0.1665 0.1697 0.095 Uiso 1 1 calc R U
C53 C 0.5251(2) -0.0229(2) 0.2312(2) 0.0468(11) Uani 1 1 d . .
H53A H 0.5699 -0.0174 0.2264 0.056 Uiso 1 1 calc R U
H53B H 0.5162 -0.0224 0.2750 0.056 Uiso 1 1 calc R U
C54 C 0.5074(2) -0.0898(2) 0.2065(2) 0.0559(13) Uani 1 1 d . .
H54A H 0.5338 -0.1237 0.2244 0.084 Uiso 1 1 calc R U
H54B H 0.5126 -0.0900 0.1626 0.084 Uiso 1 1 calc R U
H54C H 0.4645 -0.0991 0.2165 0.084 Uiso 1 1 calc R U
C55 C 0.4238(2) 0.0300(3) 0.2067(2) 0.0535(13) Uani 1 1 d . .
H55A H 0.4051 0.0675 0.1847 0.064 Uiso 1 1 calc R U
H55B H 0.4110 -0.0111 0.1860 0.064 Uiso 1 1 calc R U
C56 C 0.3987(3) 0.0291(3) 0.2702(2) 0.0733(17) Uani 1 1 d . .
H56A H 0.3539 0.0252 0.2688 0.110 Uiso 1 1 calc R U
H56B H 0.4100 0.0701 0.2908 0.110 Uiso 1 1 calc R U
H56C H 0.4159 -0.0086 0.2921 0.110 Uiso 1 1 calc R U

loop_
_atom_site_aniso_label
_atom_site_aniso_U_11
_atom_site_aniso_U_22
_atom_site_aniso_U_33
_atom_site_aniso_U_23
_atom_site_aniso_U_13
_atom_site_aniso_U_12
W1 0.01621(7) 0.01630(7) 0.01384(7) -0.00027(5) -0.00049(5) 0.00270(5)
P1 0.0172(4) 0.0173(4) 0.0183(4) -0.0001(3) 0.0014(3) 0.0015(3)
P2 0.0171(4) 0.0199(4) 0.0150(4) -0.0006(3) -0.0005(3) 0.0016(3)
P3 0.0181(4) 0.0177(4) 0.0159(4) -0.0013(3) -0.0021(3) 0.0026(3)
C1 0.028(2) 0.0278(19) 0.0194(17) -0.0052(14) 0.0006(15) 0.0035(15)
O1 0.0234(14) 0.0553(19) 0.0332(15) -0.0093(14) -0.0083(12) 0.0135(13)
C2 0.0247(18) 0.0214(18) 0.0198(17) 0.0022(14) -0.0018(14) 0.0055(14)
O2 0.0418(16) 0.0449(17) 0.0207(13) 0.0043(12) 0.0088(12) 0.0129(13)
C3 0.0228(18) 0.0266(19) 0.0195(17) 0.0003(14) -0.0044(14) 0.0056(14)
O3 0.0444(17) 0.0174(13) 0.0425(16) -0.0014(11) -0.0067(13) 0.0033(12)
B1 0.0182(18) 0.0191(19) 0.0173(18) -0.0034(15) 0.0009(15) -0.0007(15)
C4 0.0194(16) 0.0164(16) 0.0219(17) -0.0019(13) 0.0017(14) -0.0006(13)
C5 0.0181(17) 0.0214(17) 0.0220(17) 0.0034(13) 0.0062(13) 0.0055(13)
C6 0.0268(19) 0.029(2) 0.031(2) 0.0013(16) 0.0039(16) 0.0030(16)
C7 0.038(2) 0.0187(19) 0.046(2) 0.0094(17) 0.0091(19) 0.0001(16)
C8 0.038(2) 0.031(2) 0.035(2) 0.0129(17) 0.0096(18) 0.0102(18)
C9 0.041(2) 0.037(2) 0.0250(19) 0.0027(17) 0.0025(17) 0.0072(18)
C10 0.033(2) 0.0230(18) 0.0249(19) 0.0021(15) 0.0043(15) 0.0033(15)
C11 0.0199(17) 0.0204(18) 0.035(2) 0.0043(15) -0.0030(15) -0.0022(14)
C12 0.030(2) 0.044(3) 0.034(2) 0.0011(18) -0.0029(17) -0.0102(18)
C13 0.045(3) 0.058(3) 0.044(3) 0.007(2) -0.017(2) -0.020(2)
C14 0.022(2) 0.058(3) 0.072(4) 0.020(3) -0.016(2) -0.007(2)
C15 0.019(2) 0.076(4) 0.077(4) 0.001(3) 0.001(2) 0.001(2)
C16 0.024(2) 0.054(3) 0.054(3) -0.010(2) 0.004(2) 0.0044(19)
C17 0.0185(17) 0.0180(17) 0.0196(16) -0.0008(13) -0.0001(13) 0.0027(13)
C18 0.0202(17) 0.0243(18) 0.0156(15) 0.0008(13) -0.0003(13) -0.0010(14)
C19 0.0254(18) 0.0259(19) 0.0204(17) -0.0014(14) 0.0013(14) 0.0022(15)
C20 0.037(2) 0.025(2) 0.0227(19) -0.0040(15) 0.0019(16) -0.0039(16)
C21 0.028(2) 0.040(2) 0.0221(18) -0.0039(17) -0.0050(16) -0.0088(17)
C22 0.0230(19) 0.050(3) 0.028(2) -0.0069(18) -0.0057(16) 0.0028(17)
C23 0.0260(19) 0.035(2) 0.0227(18) -0.0090(16) -0.0023(15) 0.0048(16)
C24 0.0226(18) 0.0218(18) 0.0168(16) 0.0007(13) -0.0015(13) 0.0011(13)
C25 0.030(2) 0.030(2) 0.031(2) 0.0084(16) 0.0063(16) 0.0053(16)
C26 0.034(2) 0.042(2) 0.039(2) 0.0128(19) 0.0129(18) -0.0013(19)
C27 0.047(2) 0.026(2) 0.037(2) 0.0124(18) 0.0024(19) -0.0052(18)
C28 0.052(3) 0.026(2) 0.028(2) 0.0057(16) 0.0002(18) 0.0076(18)
C29 0.035(2) 0.0256(19) 0.0215(18) 0.0018(15) 0.0015(16) 0.0053(16)
C30 0.0189(16) 0.0192(17) 0.0215(17) -0.0004(13) -0.0003(13) 0.0051(13)
C31 0.0216(17) 0.0271(18) 0.0163(16) -0.0024(14) -0.0004(14) 0.0032(14)
C32 0.028(2) 0.027(2) 0.037(2) 0.0000(16) 0.0015(16) 0.0017(15)
C33 0.025(2) 0.034(2) 0.051(3) -0.0079(19) 0.0085(18) 0.0009(17)
C34 0.033(2) 0.036(2) 0.034(2) -0.0023(18) 0.0107(17) -0.0103(18)
C35 0.037(2) 0.029(2) 0.037(2) 0.0066(17) 0.0014(18) -0.0025(17)
C36 0.0251(19) 0.0238(19) 0.032(2) 0.0003(15) -0.0039(16) -0.0012(15)
C37 0.0198(17) 0.0219(18) 0.0173(16) 0.0008(13) -0.0005(13) -0.0012(13)
C38 0.035(2) 0.036(2) 0.0238(19) -0.0029(16) -0.0045(16) 0.0153(17)
C39 0.041(2) 0.046(2) 0.025(2) 0.0022(17) -0.0092(17) 0.014(2)
C40 0.030(2) 0.037(2) 0.0195(17) -0.0035(15) -0.0026(15) -0.0030(17)
C41 0.0291(19) 0.0259(19) 0.0274(19) -0.0088(15) 0.0000(16) -0.0036(16)
C42 0.0265(19) 0.0171(17) 0.0219(17) 0.0010(14) -0.0015(14) -0.0012(14)
C43 0.0184(16) 0.0197(17) 0.0148(15) -0.0015(12) -0.0027(13) 0.0015(13)
C44 0.0211(17) 0.0226(18) 0.0216(17) 0.0004(14) 0.0007(14) 0.0016(14)
C45 0.0293(19) 0.0163(17) 0.0274(19) -0.0047(14) -0.0033(15) 0.0055(14)
C46 0.0208(17) 0.0255(19) 0.0232(18) -0.0013(14) 0.0035(14) 0.0078(14)
C47 0.0176(17) 0.0274(19) 0.0291(19) -0.0003(16) 0.0037(14) 0.0022(15)
C48 0.0252(19) 0.0184(18) 0.034(2) -0.0026(15) 0.0018(16) -0.0012(14)
N1 0.0323(19) 0.063(3) 0.0265(18) -0.0039(17) -0.0071(15) 0.0119(18)
C49 0.038(2) 0.061(3) 0.026(2) -0.005(2) -0.0074(18) 0.011(2)
C50 0.039(2) 0.054(3) 0.044(3) -0.006(2) 0.002(2) 0.007(2)
C51 0.046(3) 0.058(3) 0.036(2) -0.008(2) -0.010(2) 0.023(2)
C52 0.075(4) 0.072(4) 0.042(3) -0.006(3) -0.005(3) 0.038(3)
C53 0.047(3) 0.062(3) 0.031(2) 0.002(2) -0.012(2) 0.009(2)
C54 0.061(3) 0.056(3) 0.050(3) -0.002(2) -0.015(3) 0.001(3)
C55 0.037(3) 0.085(4) 0.039(3) -0.005(3) 0.000(2) 0.011(3)
C56 0.059(4) 0.111(5) 0.049(3) -0.003(3) 0.014(3) 0.009(3)

loop_
_atom_type_symbol
_atom_type_description
_atom_type_scat_dispersion_real
_atom_type_scat_dispersion_imag
_atom_type_scat_source
C C 0.0033 0.0016 'International Tables Vol C Tables 4.2.6.8 and 6.1.1.4'
H H 0.0000 0.0000 'International Tables Vol C Tables 4.2.6.8 and 6.1.1.4'
B B 0.0013 0.0007 'International Tables Vol C Tables 4.2.6.8 and 6.1.1.4'
N N 0.0061 0.0033 'International Tables Vol C Tables 4.2.6.8 and 6.1.1.4'
O O 0.0106 0.0060 'International Tables Vol C Tables 4.2.6.8 and 6.1.1.4'
P P 0.1023 0.0942 'International Tables Vol C Tables 4.2.6.8 and 6.1.1.4'
W W -0.8490 6.8722 'International Tables Vol C Tables 4.2.6.8 and 6.1.1.4'

loop_
_geom_angle_atom_site_label_1
_geom_angle_atom_site_label_2
_geom_angle_atom_site_label_3
_geom_angle
C1 W1 C3 83.78(14)
C1 W1 C2 86.63(14)
C3 W1 C2 85.01(14)
C1 W1 P1 95.88(11)
C3 W1 P1 178.21(10)
C2 W1 P1 93.22(10)
C1 W1 P2 93.55(10)
C3 W1 P2 99.90(10)
C2 W1 P2 175.08(10)
P1 W1 P2 81.87(3)
C1 W1 P3 176.71(11)
C3 W1 P3 95.48(10)
C2 W1 P3 96.51(10)
P1 W1 P3 84.96(3)
P2 W1 P3 83.40(3)
C4 P1 C11 106.85(16)
C4 P1 C5 101.00(15)
C11 P1 C5 99.38(16)
C4 P1 W1 115.86(11)
C11 P1 W1 113.06(11)
C5 P1 W1 118.65(12)
C17 P2 C18 104.05(15)
C17 P2 C24 104.39(15)
C18 P2 C24 99.86(15)
C17 P2 W1 112.00(11)
C18 P2 W1 117.11(11)
C24 P2 W1 117.62(11)
C30 P3 C37 107.37(15)
C30 P3 C31 102.55(16)
C37 P3 C31 98.71(15)
C30 P3 W1 113.95(11)
C37 P3 W1 114.76(11)
C31 P3 W1 117.71(11)
O1 C1 W1 174.4(3)
O2 C2 W1 175.2(3)
O3 C3 W1 174.3(3)
C43 B1 C4 110.3(3)
C43 B1 C30 108.9(3)
C4 B1 C30 110.4(3)
C43 B1 C17 105.0(3)
C4 B1 C17 111.5(3)
C30 B1 C17 110.5(3)
B1 C4 P1 115.4(2)
B1 C4 H4A 108.4
P1 C4 H4A 108.4
B1 C4 H4B 108.4
P1 C4 H4B 108.4
H4A C4 H4B 107.5
C10 C5 C6 118.0(3)
C10 C5 P1 122.7(3)
C6 C5 P1 119.1(3)
C7 C6 C5 120.9(4)
C7 C6 H6A 119.6
C5 C6 H6A 119.6
C6 C7 C8 120.4(4)
C6 C7 H7A 119.8
C8 C7 H7A 119.8
C9 C8 C7 119.4(4)
C9 C8 H8A 120.3
C7 C8 H8A 120.3
C8 C9 C10 120.2(4)
C8 C9 H9A 119.9
C10 C9 H9A 119.9
C5 C10 C9 121.0(3)
C5 C10 H10A 119.5
C9 C10 H10A 119.5
C12 C11 C16 118.4(4)
C12 C11 P1 124.0(3)
C16 C11 P1 117.6(3)
C11 C12 C13 120.6(4)
C11 C12 H12A 119.7
C13 C12 H12A 119.7
C14 C13 C12 120.0(4)
C14 C13 H13A 120.0
C12 C13 H13A 120.0
C15 C14 C13 119.6(4)
C15 C14 H14A 120.2
C13 C14 H14A 120.2
C14 C15 C16 120.8(5)
C14 C15 H15A 119.6
C16 C15 H15A 119.6
C15 C16 C11 120.6(4)
C15 C16 H16A 119.7
C11 C16 H16A 119.7
B1 C17 P2 116.9(2)
B1 C17 H17A 108.1
P2 C17 H17A 108.1
B1 C17 H17B 108.1
P2 C17 H17B 108.1
H17A C17 H17B 107.3
C23 C18 C19 117.4(3)
C23 C18 P2 119.3(3)
C19 C18 P2 123.3(3)
C20 C19 C18 121.1(3)
C20 C19 H19A 119.4
C18 C19 H19A 119.4
C21 C20 C19 120.1(3)
C21 C20 H20A 119.9
C19 C20 H20A 119.9
C22 C21 C20 119.5(3)
C22 C21 H21A 120.3
C20 C21 H21A 120.3
C21 C22 C23 120.7(4)
C21 C22 H22A 119.6
C23 C22 H22A 119.6
C22 C23 C18 121.1(3)
C22 C23 H23A 119.5
C18 C23 H23A 119.5
C29 C24 C25 118.2(3)
C29 C24 P2 120.9(3)
C25 C24 P2 120.9(3)
C26 C25 C24 120.9(4)
C26 C25 H25A 119.5
C24 C25 H25A 119.5
C27 C26 C25 119.9(4)
C27 C26 H26A 120.1
C25 C26 H26A 120.1
C28 C27 C26 119.9(4)
C28 C27 H27A 120.1
C26 C27 H27A 120.1
C27 C28 C29 120.1(4)
C27 C28 H28A 119.9
C29 C28 H28A 119.9
C24 C29 C28 121.1(4)
C24 C29 H29A 119.5
C28 C29 H29A 119.5
B1 C30 P3 113.9(2)
B1 C30 H30A 108.8
P3 C30 H30A 108.8
B1 C30 H30B 108.8
P3 C30 H30B 108.8
H30A C30 H30B 107.7
C32 C31 C36 117.0(3)
C32 C31 P3 122.4(3)
C36 C31 P3 120.6(3)
C33 C32 C31 121.4(4)
C33 C32 H32A 119.3
C31 C32 H32A 119.3
C34 C33 C32 120.4(4)
C34 C33 H33A 119.8
C32 C33 H33A 119.8
C35 C34 C33 119.3(4)
C35 C34 H34A 120.3
C33 C34 H34A 120.3
C34 C35 C36 120.3(4)
C34 C35 H35A 119.8
C36 C35 H35A 119.8
C35 C36 C31 121.5(4)
C35 C36 H36A 119.3
C31 C36 H36A 119.3
C38 C37 C42 117.5(3)
C38 C37 P3 124.5(3)
C42 C37 P3 118.0(3)
C37 C38 C39 120.9(3)
C37 C38 H38A 119.6
C39 C38 H38A 119.6
C40 C39 C38 121.1(4)
C40 C39 H39A 119.4
C38 C39 H39A 119.4
C39 C40 C41 118.2(3)
C39 C40 H40A 120.9
C41 C40 H40A 120.9
C40 C41 C42 120.9(3)
C40 C41 H41A 119.6
C42 C41 H41A 119.6
C41 C42 C37 121.3(3)
C41 C42 H42A 119.3
C37 C42 H42A 119.3
C44 C43 C48 115.0(3)
C44 C43 B1 124.8(3)
C48 C43 B1 120.0(3)
C45 C44 C43 122.4(3)
C45 C44 H44A 118.8
C43 C44 H44A 118.8
C46 C45 C44 120.5(3)
C46 C45 H45A 119.7
C44 C45 H45A 119.7
C47 C46 C45 119.1(3)
C47 C46 H46A 120.5
C45 C46 H46A 120.5
C46 C47 C48 119.7(3)
C46 C47 H47A 120.1
C48 C47 H47A 120.1
C47 C48 C43 123.1(3)
C47 C48 H48A 118.4
C43 C48 H48A 118.4
C51 N1 C53 106.7(3)
C51 N1 C49 110.9(4)
C53 N1 C49 111.2(3)
C51 N1 C55 112.1(3)
C53 N1 C55 111.3(4)
C49 N1 C55 104.7(3)
C50 C49 N1 114.7(3)
C50 C49 H49A 108.6
N1 C49 H49A 108.6
C50 C49 H49B 108.6
N1 C49 H49B 108.6
H49A C49 H49B 107.6
C49 C50 H50A 109.5
C49 C50 H50B 109.5
H50A C50 H50B 109.5
C49 C50 H50C 109.5
H50A C50 H50C 109.5
H50B C50 H50C 109.5
N1 C51 C52 115.7(4)
N1 C51 H51A 108.4
C52 C51 H51A 108.4
N1 C51 H51B 108.4
C52 C51 H51B 108.4
H51A C51 H51B 107.4
C51 C52 H52A 109.5
C51 C52 H52B 109.5
H52A C52 H52B 109.5
C51 C52 H52C 109.5
H52A C52 H52C 109.5
H52B C52 H52C 109.5
C54 C53 N1 116.1(4)
C54 C53 H53A 108.3
N1 C53 H53A 108.3
C54 C53 H53B 108.3
N1 C53 H53B 108.3
H53A C53 H53B 107.4
C53 C54 H54A 109.5
C53 C54 H54B 109.5
H54A C54 H54B 109.5
C53 C54 H54C 109.5
H54A C54 H54C 109.5
H54B C54 H54C 109.5
C56 C55 N1 114.5(4)
C56 C55 H55A 108.6
N1 C55 H55A 108.6
C56 C55 H55B 108.6
N1 C55 H55B 108.6
H55A C55 H55B 107.6
C55 C56 H56A 109.5
C55 C56 H56B 109.5
H56A C56 H56B 109.5
C55 C56 H56C 109.5
H56A C56 H56C 109.5
H56B C56 H56C 109.5

loop_
_geom_bond_atom_site_label_1
_geom_bond_atom_site_label_2
_geom_bond_distance
W1 C1 1.959(4)
W1 C3 1.964(4)
W1 C2 1.975(3)
W1 P1 2.5326(9)
W1 P2 2.5430(9)
W1 P3 2.5473(9)
P1 C4 1.825(3)
P1 C11 1.841(4)
P1 C5 1.846(3)
P2 C17 1.813(3)
P2 C18 1.849(3)
P2 C24 1.849(3)
P3 C30 1.822(3)
P3 C37 1.841(3)
P3 C31 1.852(4)
C1 O1 1.168(4)
C2 O2 1.163(4)
C3 O3 1.171(4)
B1 C43 1.643(5)
B1 C4 1.655(5)
B1 C30 1.670(5)
B1 C17 1.678(5)
C4 H4A 0.9900
C4 H4B 0.9900
C5 C10 1.382(5)
C5 C6 1.399(5)
C6 C7 1.377(5)
C6 H6A 0.9500
C7 C8 1.386(6)
C7 H7A 0.9500
C8 C9 1.373(5)
C8 H8A 0.9500
C9 C10 1.394(5)
C9 H9A 0.9500
C10 H10A 0.9500
C11 C12 1.377(5)
C11 C16 1.400(5)
C12 C13 1.402(6)
C12 H12A 0.9500
C13 C14 1.377(7)
C13 H13A 0.9500
C14 C15 1.370(7)
C14 H14A 0.9500
C15 C16 1.377(6)
C15 H15A 0.9500
C16 H16A 0.9500
C17 H17A 0.9900
C17 H17B 0.9900
C18 C23 1.393(5)
C18 C19 1.398(5)
C19 C20 1.392(5)
C19 H19A 0.9500
C20 C21 1.377(5)
C20 H20A 0.9500
C21 C22 1.375(5)
C21 H21A 0.9500
C22 C23 1.384(5)
C22 H22A 0.9500
C23 H23A 0.9500
C24 C29 1.384(5)
C24 C25 1.390(5)
C25 C26 1.390(5)
C25 H25A 0.9500
C26 C27 1.378(6)
C26 H26A 0.9500
C27 C28 1.375(6)
C27 H27A 0.9500
C28 C29 1.386(5)
C28 H28A 0.9500
C29 H29A 0.9500
C30 H30A 0.9900
C30 H30B 0.9900
C31 C32 1.393(5)
C31 C36 1.396(5)
C32 C33 1.389(5)
C32 H32A 0.9500
C33 C34 1.379(6)
C33 H33A 0.9500
C34 C35 1.374(5)
C34 H34A 0.9500
C35 C36 1.391(5)
C35 H35A 0.9500
C36 H36A 0.9500
C37 C38 1.387(5)
C37 C42 1.394(5)
C38 C39 1.394(5)
C38 H38A 0.9500
C39 C40 1.379(5)
C39 H39A 0.9500
C40 C41 1.383(5)
C40 H40A 0.9500
C41 C42 1.384(5)
C41 H41A 0.9500
C42 H42A 0.9500
C43 C44 1.397(4)
C43 C48 1.409(5)
C44 C45 1.389(5)
C44 H44A 0.9500
C45 C46 1.385(5)
C45 H45A 0.9500
C46 C47 1.380(5)
C46 H46A 0.9500
C47 C48 1.388(5)
C47 H47A 0.9500
C48 H48A 0.9500
N1 C51 1.513(6)
N1 C53 1.514(5)
N1 C49 1.523(5)
N1 C55 1.532(5)
C49 C50 1.513(6)
C49 H49A 0.9900
C49 H49B 0.9900
C50 H50A 0.9800
C50 H50B 0.9800
C50 H50C 0.9800
C51 C52 1.520(6)
C51 H51A 0.9900
C51 H51B 0.9900
C52 H52A 0.9800
C52 H52B 0.9800
C52 H52C 0.9800
C53 C54 1.512(6)
C53 H53A 0.9900
C53 H53B 0.9900
C54 H54A 0.9800
C54 H54B 0.9800
C54 H54C 0.9800
C55 C56 1.511(6)
C55 H55A 0.9900
C55 H55B 0.9900
C56 H56A 0.9800
C56 H56B 0.9800
C56 H56C 0.9800

loop_
_geom_hbond_atom_site_label_D
_geom_hbond_atom_site_label_H
_geom_hbond_atom_site_label_A
_geom_hbond_distance_DH
_geom_hbond_distance_HA
_geom_hbond_distance_DA
_geom_hbond_angle_DHA
_geom_hbond_site_symmetry_A
C23 H23A O1 0.95 2.59 3.417(4) 145.2 .
C54 H54B O1 0.98 2.60 3.230(5) 121.8 6_655

loop_
_geom_torsion_atom_site_label_1
_geom_torsion_atom_site_label_2
_geom_torsion_atom_site_label_3
_geom_torsion_atom_site_label_4
_geom_torsion
C43 B1 C4 P1 165.8(2)
C30 B1 C4 P1 45.4(3)
C17 B1 C4 P1 -77.8(3)
C11 P1 C4 B1 156.1(2)
C5 P1 C4 B1 -100.5(3)
W1 P1 C4 B1 29.1(3)
C4 P1 C5 C10 112.8(3)
C11 P1 C5 C10 -137.9(3)
W1 P1 C5 C10 -15.0(3)
C4 P1 C5 C6 -62.0(3)
C11 P1 C5 C6 47.4(3)
W1 P1 C5 C6 170.2(2)
C10 C5 C6 C7 -1.5(5)
P1 C5 C6 C7 173.4(3)
C5 C6 C7 C8 -0.4(6)
C6 C7 C8 C9 1.3(6)
C7 C8 C9 C10 -0.1(6)
C6 C5 C10 C9 2.7(5)
P1 C5 C10 C9 -172.1(3)
C8 C9 C10 C5 -1.9(6)
C4 P1 C11 C12 -12.7(4)
C5 P1 C11 C12 -117.3(3)
W1 P1 C11 C12 115.9(3)
C4 P1 C11 C16 168.2(3)
C5 P1 C11 C16 63.6(3)
W1 P1 C11 C16 -63.2(3)
C16 C11 C12 C13 0.3(6)
P1 C11 C12 C13 -178.7(3)
C11 C12 C13 C14 -1.1(7)
C12 C13 C14 C15 0.2(7)
C13 C14 C15 C16 1.3(8)
C14 C15 C16 C11 -2.1(8)
C12 C11 C16 C15 1.2(7)
P1 C11 C16 C15 -179.6(4)
C43 B1 C17 P2 157.4(2)
C4 B1 C17 P2 37.9(3)
C30 B1 C17 P2 -85.3(3)
C18 P2 C17 B1 -88.9(3)
C24 P2 C17 B1 166.9(2)
W1 P2 C17 B1 38.6(3)
C17 P2 C18 C23 175.3(3)
C24 P2 C18 C23 -77.1(3)
W1 P2 C18 C23 51.1(3)
C17 P2 C18 C19 -5.5(3)
C24 P2 C18 C19 102.2(3)
W1 P2 C18 C19 -129.7(3)
C23 C18 C19 C20 1.0(5)
P2 C18 C19 C20 -178.2(3)
C18 C19 C20 C21 -0.9(5)
C19 C20 C21 C22 0.0(6)
C20 C21 C22 C23 0.6(6)
C21 C22 C23 C18 -0.4(6)
C19 C18 C23 C22 -0.4(5)
P2 C18 C23 C22 178.9(3)
C17 P2 C24 C29 -155.4(3)
C18 P2 C24 C29 97.2(3)
W1 P2 C24 C29 -30.6(3)
C17 P2 C24 C25 21.3(3)
C18 P2 C24 C25 -86.1(3)
W1 P2 C24 C25 146.1(3)
C29 C24 C25 C26 1.1(6)
P2 C24 C25 C26 -175.7(3)
C24 C25 C26 C27 -0.9(6)
C25 C26 C27 C28 0.1(7)
C26 C27 C28 C29 0.6(6)
C25 C24 C29 C28 -0.4(5)
P2 C24 C29 C28 176.3(3)
C27 C28 C29 C24 -0.4(6)
C43 B1 C30 P3 151.4(2)
C4 B1 C30 P3 -87.3(3)
C17 B1 C30 P3 36.6(3)
C37 P3 C30 B1 167.3(2)
C31 P3 C30 B1 -89.3(3)
W1 P3 C30 B1 39.0(3)
C30 P3 C31 C32 -37.4(3)
C37 P3 C31 C32 72.7(3)
W1 P3 C31 C32 -163.4(3)
C30 P3 C31 C36 141.7(3)
C37 P3 C31 C36 -108.2(3)
W1 P3 C31 C36 15.8(3)
C36 C31 C32 C33 -1.0(5)
P3 C31 C32 C33 178.1(3)
C31 C32 C33 C34 0.3(6)
C32 C33 C34 C35 0.7(6)
C33 C34 C35 C36 -0.9(6)
C34 C35 C36 C31 0.2(6)
C32 C31 C36 C35 0.8(5)
P3 C31 C36 C35 -178.4(3)
C30 P3 C37 C38 7.0(4)
C31 P3 C37 C38 -99.2(3)
W1 P3 C37 C38 134.8(3)
C30 P3 C37 C42 -172.2(3)
C31 P3 C37 C42 81.7(3)
W1 P3 C37 C42 -44.4(3)
C42 C37 C38 C39 -0.9(6)
P3 C37 C38 C39 179.9(3)
C37 C38 C39 C40 -2.0(6)
C38 C39 C40 C41 3.3(6)
C39 C40 C41 C42 -1.7(6)
C40 C41 C42 C37 -1.2(6)
C38 C37 C42 C41 2.5(5)
P3 C37 C42 C41 -178.3(3)
C4 B1 C43 C44 -14.9(4)
C30 B1 C43 C44 106.5(4)
C17 B1 C43 C44 -135.2(3)
C4 B1 C43 C48 160.1(3)
C30 B1 C43 C48 -78.5(4)
C17 B1 C43 C48 39.8(4)
C48 C43 C44 C45 -2.0(5)
B1 C43 C44 C45 173.2(3)
C43 C44 C45 C46 -0.4(5)
C44 C45 C46 C47 2.4(5)
C45 C46 C47 C48 -1.7(5)
C46 C47 C48 C43 -0.9(6)
C44 C43 C48 C47 2.7(5)
B1 C43 C48 C47 -172.8(3)
C51 N1 C49 C50 61.6(5)
C53 N1 C49 C50 -56.9(5)
C55 N1 C49 C50 -177.2(4)
C53 N1 C51 C52 179.7(4)
C49 N1 C51 C52 58.5(5)
C55 N1 C51 C52 -58.1(5)
C51 N1 C53 C54 179.0(4)
C49 N1 C53 C54 -60.0(5)
C55 N1 C53 C54 56.3(5)
C51 N1 C55 C56 -56.5(6)
C53 N1 C55 C56 62.9(6)
C49 N1 C55 C56 -176.9(5)
